data_7130528
loop_
_publ_author_name
'Najera, Daniel C.'
'Pe\~nas-Defrutos, Marconi N.'
'Garc\'ia-Melchor, Max'
'Fout, Alison R.'

_publ_section_title
;
 \g-Agostic interactions in (MesCCC)Fe--Mes(L) complexes
;
_journal_name_full 'Chemical Communications'
_journal_paper_doi 10.1039/D2CC03260K
_journal_year 2022
_chemical_formula_moiety 'C49 H44 D3 Fe N5'
_chemical_formula_sum 'C49 H44 D3 Fe N5'
_chemical_formula_weight 764.78
_space_group_crystal_system monoclinic
_space_group_IT_number 14
_space_group_name_Hall '-P 2yn'
_space_group_name_H-M_alt 'P 1 21/n 1'
_atom_sites_solution_hydrogens mixed
_atom_sites_solution_primary dual
_audit_creation_date 2022-06-05
_audit_creation_method
; 
Olex2 1.5 
(compiled 2022.04.07 svn.rca3783a0 for OlexSys, GUI svn.r6498) 
;
_audit_update_record
;
2022-06-06 deposited with the CCDC.	2022-08-05 downloaded from the CCDC.
;
_cell_angle_alpha 90
_cell_angle_beta 93.6900(10)
_cell_angle_gamma 90
_cell_formula_units_Z 4
_cell_length_a 11.5262(2)
_cell_length_b 18.7664(4)
_cell_length_c 18.3183(4)
_cell_measurement_reflns_used 24633
_cell_measurement_temperature 130(2)
_cell_measurement_theta_max 28.28
_cell_measurement_theta_min 2.23
_cell_volume 3954.13(14)
_computing_cell_refinement 'SAINT V8.40B (Bruker, 2019)'
_computing_data_collection 'APEX3 V2019.11-0 (Bruker, 2019)'
_computing_data_reduction
; 
SAINT V8.40B, XPREP v2014/2, (Bruker, 2019), SADABS V2016/2 
(Krause et al., 2015) 
;
_computing_molecular_graphics 'Olex2 1.5 (Dolomanov et al., 2009)'
_computing_publication_material 'Olex2 1.5 (Dolomanov et al., 2009)'
_computing_structure_refinement 'SHELXL-2018-3 (Sheldrick, 2015a)'
_computing_structure_solution 'SHELXT-2018-2 (Sheldrick, 2015b)'
_diffrn_ambient_temperature 130(2)
_diffrn_measured_fraction_theta_full 0.999
_diffrn_measured_fraction_theta_max 0.997
_diffrn_measurement_device 'Bruker D8 Venture/Photon II'
_diffrn_measurement_device_type 'Bruker D8 Venture/Photon II'
_diffrn_measurement_method 'profile data from \f and \w scans'
_diffrn_radiation_monochromator 'multilayer mirrors'
_diffrn_radiation_probe x-ray
_diffrn_radiation_source 'microfocus sealed tube'
_diffrn_radiation_type MoK\a
_diffrn_radiation_wavelength 0.71073
_diffrn_radiation_wavelength_id ed22n
_diffrn_reflns_av_R_equivalents 0.0469
_diffrn_reflns_av_unetI/netI 0.0256
_diffrn_reflns_Laue_measured_fraction_full 0.999
_diffrn_reflns_Laue_measured_fraction_max 0.997
_diffrn_reflns_limit_h_max 14
_diffrn_reflns_limit_h_min -15
_diffrn_reflns_limit_k_max 25
_diffrn_reflns_limit_k_min -25
_diffrn_reflns_limit_l_max 24
_diffrn_reflns_limit_l_min -24
_diffrn_reflns_number 77009
_diffrn_reflns_point_group_measured_fraction_full 0.999
_diffrn_reflns_point_group_measured_fraction_max 0.997
_diffrn_reflns_theta_full 25.242
_diffrn_reflns_theta_max 28.319
_diffrn_reflns_theta_min 2.030
_diffrn_source_current 1.0
_diffrn_source_power 0.05
_diffrn_source_target Mo
_diffrn_source_voltage 50.0
_exptl_absorpt_coefficient_mu 0.423
_exptl_absorpt_correction_T_max 0.7457
_exptl_absorpt_correction_T_min 0.7207
_exptl_absorpt_correction_type multi-scan
_exptl_absorpt_process_details 'SADABS V2016/2 (Krause et al., 2015)'
_exptl_crystal_colour red
_exptl_crystal_colour_primary red
_exptl_crystal_density_diffrn 1.285
_exptl_crystal_description Prism
_exptl_crystal_F_000 1608
_exptl_crystal_id ed22n
_exptl_crystal_preparation
; 
The data crystal was mounted using oil (Paratone-N, Exxon) to a 
0.3 mm cryo-loop (Hampton Research) with the (-2 1 0) scattering 
planes roughly normal to the spindle axis. 
;
_exptl_crystal_size_max 0.299
_exptl_crystal_size_mid 0.19
_exptl_crystal_size_min 0.078
_refine_diff_density_max 0.465
_refine_diff_density_min -0.475
_refine_diff_density_rms 0.049
_refine_ls_extinction_method none
_refine_ls_goodness_of_fit_ref 1.041
_refine_ls_hydrogen_treatment mixed
_refine_ls_matrix_type full
_refine_ls_number_parameters 517
_refine_ls_number_reflns 9825
_refine_ls_number_restraints 0
_refine_ls_restrained_S_all 1.041
_refine_ls_R_factor_all 0.0470
_refine_ls_R_factor_gt 0.0373
_refine_ls_shift/su_max 0.002
_refine_ls_shift/su_mean 0.000
_refine_ls_structure_factor_coef Fsqd
_refine_ls_weighting_details 'w=1/[\s^2^(Fo^2^)+(0.0428P)^2^+2.2871P] where P=(Fo^2^+2Fc^2^)/3'
_refine_ls_weighting_scheme calc
_refine_ls_wR_factor_gt 0.0940
_refine_ls_wR_factor_ref 0.1003
_reflns_Friedel_coverage 0.000
_reflns_number_gt 8349
_reflns_number_total 9825
_reflns_threshold_expression 'I > 2\s(I)'
_cod_data_source_file d2cc03260k2.cif
_cod_data_source_block ed22n
_cod_database_code 7130528
_shelx_shelxl_version_number 2018/3
_shelx_space_group_comment
; 
The symmetry employed for this shelxl refinement is uniquely defined 
by the following loop, which should always be used as a source of 
symmetry information in preference to the above space-group names. 
They are only intended as comments. 
;
_shelx_estimated_absorpt_t_max 0.968
_shelx_estimated_absorpt_t_min 0.884
_olex2_refinement_description
; 
1. Fixed Uiso 
 At 1.2 times of: 
  All C(H) groups 
 At 1.5 times of: 
  All C(H,H,H) groups 
2.a Aromatic/amide H refined with riding coordinates: 
 C3(H3), C4(H4), C5(H5), C6(H6), C10(H10), C11(H11), C12(H12), C15(H15), 
 C16(H16), C17(H17), C18(H18), C24(H24), C27(H27), C33(H33), C36(H36), C42(H42), 
  C45(H45) 
2.b Idealised Me refined as rotating group: 
 C23(H23A,H23B,H23C), C26(H26A,H26B,H26C), C29(H29A,H29B,H29C), C32(H32A,H32B, 
 H32C), C35(H35A,H35B,H35C), C38(H38A,H38B,H38C), C41(H41A,H41B,H41C), C44(H44A, 
 H44B,H44C), C49(D49A,D49B,D49C) 
;
_olex2_submission_special_instructions 'No special instructions were received'

loop_
_space_group_symop_operation_xyz
'x, y, z'
'-x+1/2, y+1/2, -z+1/2'
'-x, -y, -z'
'x-1/2, -y-1/2, z-1/2'

loop_
_atom_site_label
_atom_site_type_symbol
_atom_site_fract_x
_atom_site_fract_y
_atom_site_fract_z
_atom_site_U_iso_or_equiv
_atom_site_adp_type
_atom_site_occupancy
_atom_site_site_symmetry_order
_atom_site_calc_flag
_atom_site_refinement_flags_posn
_atom_site_refinement_flags_adp
_atom_site_refinement_flags_occupancy
_atom_site_disorder_assembly
_atom_site_disorder_group
Fe1 Fe 0.57711(2) 0.32821(2) 0.30713(2) 0.02048(6) Uani 1 1 d . . . . .
N1 N 0.44862(11) 0.27787(7) 0.44334(7) 0.0229(3) Uani 1 1 d . . . . .
N2 N 0.62584(11) 0.31760(7) 0.46007(7) 0.0232(3) Uani 1 1 d . . . . .
N3 N 0.76992(11) 0.39342(7) 0.24788(7) 0.0236(3) Uani 1 1 d . . . . .
N4 N 0.64626(11) 0.37919(7) 0.15398(7) 0.0222(3) Uani 1 1 d . . . . .
N5 N 0.63537(11) 0.23362(7) 0.28447(7) 0.0255(3) Uani 1 1 d . . . . .
C1 C 0.53811(13) 0.30428(8) 0.40540(8) 0.0223(3) Uani 1 1 d . . . . .
C2 C 0.47925(14) 0.27300(8) 0.51825(8) 0.0239(3) Uani 1 1 d . . . . .
C3 C 0.41757(15) 0.24771(9) 0.57494(9) 0.0293(3) Uani 1 1 d . . . . .
H3 H 0.339567 0.231718 0.567092 0.035 Uiso 1 1 calc R U . . .
C4 C 0.47498(16) 0.24672(9) 0.64418(9) 0.0325(4) Uani 1 1 d . . . . .
H4 H 0.434914 0.230594 0.684792 0.039 Uiso 1 1 calc R U . . .
C5 C 0.58999(16) 0.26892(9) 0.65493(9) 0.0313(4) Uani 1 1 d . . . . .
H5 H 0.627181 0.266660 0.702678 0.038 Uiso 1 1 calc R U . . .
C6 C 0.65197(15) 0.29433(9) 0.59768(8) 0.0278(3) Uani 1 1 d . . . . .
H6 H 0.730764 0.308913 0.605203 0.033 Uiso 1 1 calc R U . . .
C7 C 0.59338(13) 0.29745(8) 0.52879(8) 0.0235(3) Uani 1 1 d . . . . .
C8 C 0.71266(13) 0.35726(8) 0.35908(8) 0.0232(3) Uani 1 1 d . . . . .
C9 C 0.72573(13) 0.35102(8) 0.43481(8) 0.0236(3) Uani 1 1 d . . . . .
C10 C 0.81988(14) 0.38024(9) 0.47582(9) 0.0270(3) Uani 1 1 d . . . . .
H10 H 0.826088 0.376581 0.527653 0.032 Uiso 1 1 calc R U . . .
C11 C 0.90497(14) 0.41516(9) 0.43818(9) 0.0294(3) Uani 1 1 d . . . . .
H11 H 0.969538 0.435841 0.465217 0.035 Uiso 1 1 calc R U . . .
C12 C 0.89787(13) 0.42052(9) 0.36205(9) 0.0278(3) Uani 1 1 d . . . . .
H12 H 0.956771 0.443925 0.337107 0.033 Uiso 1 1 calc R U . . .
C13 C 0.80167(13) 0.39045(8) 0.32383(8) 0.0234(3) Uani 1 1 d . . . . .
C14 C 0.82783(13) 0.41515(8) 0.18769(9) 0.0241(3) Uani 1 1 d . . . . .
C15 C 0.94129(14) 0.43725(9) 0.17905(10) 0.0303(3) Uani 1 1 d . . . . .
H15 H 0.995988 0.442347 0.219771 0.036 Uiso 1 1 calc R U . . .
C16 C 0.97105(16) 0.45151(10) 0.10840(11) 0.0360(4) Uani 1 1 d . . . . .
H16 H 1.048009 0.466460 0.100563 0.043 Uiso 1 1 calc R U . . .
C17 C 0.89099(17) 0.44447(10) 0.04869(10) 0.0379(4) Uani 1 1 d . . . . .
H17 H 0.914099 0.455676 0.001181 0.045 Uiso 1 1 calc R U . . .
C18 C 0.77749(15) 0.42131(9) 0.05696(9) 0.0311(3) Uani 1 1 d . . . . .
H18 H 0.722971 0.415903 0.016185 0.037 Uiso 1 1 calc R U . . .
C19 C 0.74835(13) 0.40663(8) 0.12754(9) 0.0244(3) Uani 1 1 d . . . . .
C20 C 0.65779(13) 0.36908(8) 0.22854(8) 0.0222(3) Uani 1 1 d . . . . .
C21 C 0.53981(13) 0.37267(8) 0.10896(8) 0.0230(3) Uani 1 1 d . . . . .
C22 C 0.47095(14) 0.43345(9) 0.09864(9) 0.0266(3) Uani 1 1 d . . . . .
C23 C 0.50442(16) 0.50317(9) 0.13491(10) 0.0335(4) Uani 1 1 d . . . . .
H23A H 0.498616 0.498880 0.187866 0.050 Uiso 1 1 calc R U . . .
H23B H 0.451923 0.540796 0.115771 0.050 Uiso 1 1 calc R U . . .
H23C H 0.584514 0.515189 0.124681 0.050 Uiso 1 1 calc R U . . .
C24 C 0.36917(15) 0.42793(9) 0.05414(9) 0.0312(4) Uani 1 1 d . . . . .
H24 H 0.320574 0.468592 0.047410 0.037 Uiso 1 1 calc R U . . .
C25 C 0.33624(15) 0.36462(10) 0.01913(9) 0.0311(4) Uani 1 1 d . . . . .
C26 C 0.22456(18) 0.36048(11) -0.02865(11) 0.0446(5) Uani 1 1 d . . . . .
H26A H 0.158888 0.354228 0.002168 0.067 Uiso 1 1 calc R U . . .
H26B H 0.228199 0.319931 -0.062134 0.067 Uiso 1 1 calc R U . . .
H26C H 0.214186 0.404588 -0.056951 0.067 Uiso 1 1 calc R U . . .
C27 C 0.40727(15) 0.30545(9) 0.03027(9) 0.0289(3) Uani 1 1 d . . . . .
H27 H 0.385764 0.262007 0.006456 0.035 Uiso 1 1 calc R U . . .
C28 C 0.50961(14) 0.30788(9) 0.07554(8) 0.0252(3) Uani 1 1 d . . . . .
C29 C 0.58139(16) 0.24143(10) 0.08816(10) 0.0351(4) Uani 1 1 d . . . . .
H29A H 0.531449 0.202506 0.103123 0.053 Uiso 1 1 calc R U . . .
H29B H 0.642619 0.250275 0.126719 0.053 Uiso 1 1 calc R U . . .
H29C H 0.616813 0.228267 0.042841 0.053 Uiso 1 1 calc R U . . .
C30 C 0.33446(13) 0.25851(8) 0.41314(8) 0.0229(3) Uani 1 1 d . . . . .
C31 C 0.31765(14) 0.19129(9) 0.38175(8) 0.0247(3) Uani 1 1 d . . . . .
C32 C 0.41754(15) 0.14090(9) 0.37417(10) 0.0325(4) Uani 1 1 d . . . . .
H32A H 0.460722 0.155004 0.332126 0.049 Uiso 1 1 calc R U . . .
H32B H 0.387680 0.092367 0.366731 0.049 Uiso 1 1 calc R U . . .
H32C H 0.469326 0.142464 0.418719 0.049 Uiso 1 1 calc R U . . .
C33 C 0.20489(14) 0.17272(9) 0.35599(8) 0.0271(3) Uani 1 1 d . . . . .
H33 H 0.191722 0.127325 0.334035 0.032 Uiso 1 1 calc R U . . .
C34 C 0.11165(14) 0.21877(9) 0.36161(8) 0.0269(3) Uani 1 1 d . . . . .
C35 C -0.01056(15) 0.19654(11) 0.33636(10) 0.0337(4) Uani 1 1 d . . . . .
H35A H -0.008394 0.167798 0.291808 0.051 Uiso 1 1 calc R U . . .
H35B H -0.058215 0.239070 0.326154 0.051 Uiso 1 1 calc R U . . .
H35C H -0.044232 0.168367 0.374769 0.051 Uiso 1 1 calc R U . . .
C36 C 0.13254(14) 0.28532(9) 0.39283(9) 0.0276(3) Uani 1 1 d . . . . .
H36 H 0.069396 0.317436 0.396191 0.033 Uiso 1 1 calc R U . . .
C37 C 0.24325(14) 0.30653(9) 0.41941(8) 0.0256(3) Uani 1 1 d . . . . .
C38 C 0.26279(15) 0.37868(9) 0.45414(10) 0.0315(4) Uani 1 1 d . . . . .
H38A H 0.282653 0.372866 0.506624 0.047 Uiso 1 1 calc R U . . .
H38B H 0.191766 0.407216 0.446935 0.047 Uiso 1 1 calc R U . . .
H38C H 0.326652 0.402887 0.431444 0.047 Uiso 1 1 calc R U . . .
C39 C 0.47466(13) 0.41143(8) 0.31198(8) 0.0231(3) Uani 1 1 d . . . . .
C40 C 0.47986(14) 0.47973(9) 0.34401(9) 0.0266(3) Uani 1 1 d . . . . .
C41 C 0.58726(15) 0.50666(10) 0.38729(11) 0.0373(4) Uani 1 1 d . . . . .
H41A H 0.596960 0.480794 0.433757 0.056 Uiso 1 1 calc R U . . .
H41B H 0.578749 0.557682 0.397007 0.056 Uiso 1 1 calc R U . . .
H41C H 0.655636 0.498941 0.359132 0.056 Uiso 1 1 calc R U . . .
C42 C 0.38263(15) 0.52425(9) 0.33774(9) 0.0300(3) Uani 1 1 d . . . . .
H42 H 0.387734 0.570056 0.359804 0.036 Uiso 1 1 calc R U . . .
C43 C 0.27836(14) 0.50431(9) 0.30046(9) 0.0293(3) Uani 1 1 d . . . . .
C44 C 0.17325(15) 0.55238(10) 0.30017(11) 0.0369(4) Uani 1 1 d . . . . .
H44A H 0.136057 0.547211 0.346508 0.055 Uiso 1 1 calc R U . . .
H44B H 0.117979 0.539142 0.259549 0.055 Uiso 1 1 calc R U . . .
H44C H 0.197513 0.601989 0.294280 0.055 Uiso 1 1 calc R U . . .
C45 C 0.27421(14) 0.43743(9) 0.26740(9) 0.0277(3) Uani 1 1 d . . . . .
H45 H 0.205237 0.422531 0.240508 0.033 Uiso 1 1 calc R U . . .
C46 C 0.37009(13) 0.39218(9) 0.27335(8) 0.0241(3) Uani 1 1 d . . . . .
C47 C 0.36181(14) 0.31885(9) 0.23905(9) 0.0255(3) Uani 1 1 d . . . . .
C48 C 0.67193(15) 0.17915(10) 0.26929(10) 0.0330(4) Uani 1 1 d . . . . .
C49 C 0.7160(2) 0.10936(12) 0.24897(15) 0.0548(6) Uani 1 1 d . . . . .
D49A D 0.673335 0.092820 0.204141 0.082 Uiso 1 1 calc R U . . .
D49B D 0.705288 0.075320 0.288550 0.082 Uiso 1 1 calc R U . . .
D49C D 0.798888 0.113130 0.240595 0.082 Uiso 1 1 calc R U . . .
H47A H 0.3064(17) 0.2886(10) 0.2619(10) 0.030(5) Uiso 1 1 d . . . . .
H47B H 0.4383(19) 0.2924(11) 0.2397(11) 0.039(6) Uiso 1 1 d . . . . .
H47C H 0.3398(18) 0.3196(10) 0.1870(12) 0.035(5) Uiso 1 1 d . . . . .

loop_
_atom_site_aniso_label
_atom_site_aniso_U_11
_atom_site_aniso_U_22
_atom_site_aniso_U_33
_atom_site_aniso_U_23
_atom_site_aniso_U_13
_atom_site_aniso_U_12
Fe1 0.01817(10) 0.02522(12) 0.01777(11) -0.00053(8) -0.00093(7) -0.00250(8)
N1 0.0228(6) 0.0280(7) 0.0177(6) -0.0007(5) 0.0000(5) -0.0036(5)
N2 0.0223(6) 0.0287(7) 0.0182(6) -0.0003(5) -0.0022(5) -0.0014(5)
N3 0.0191(6) 0.0274(6) 0.0242(6) 0.0010(5) 0.0003(5) -0.0026(5)
N4 0.0210(6) 0.0247(6) 0.0209(6) 0.0009(5) 0.0011(5) -0.0023(5)
N5 0.0243(6) 0.0294(7) 0.0229(6) 0.0011(5) 0.0009(5) -0.0030(5)
C1 0.0214(7) 0.0240(7) 0.0212(7) -0.0017(6) -0.0011(5) -0.0005(6)
C2 0.0280(7) 0.0250(7) 0.0184(7) -0.0021(6) -0.0009(6) -0.0001(6)
C3 0.0337(9) 0.0304(8) 0.0240(8) -0.0015(6) 0.0034(6) -0.0034(7)
C4 0.0446(10) 0.0336(9) 0.0196(7) 0.0009(6) 0.0045(7) -0.0014(7)
C5 0.0403(9) 0.0334(9) 0.0196(7) -0.0007(6) -0.0038(6) 0.0054(7)
C6 0.0294(8) 0.0308(8) 0.0224(7) -0.0027(6) -0.0045(6) 0.0038(6)
C7 0.0271(7) 0.0242(7) 0.0190(7) -0.0016(6) -0.0003(6) 0.0014(6)
C8 0.0197(7) 0.0253(7) 0.0240(7) -0.0020(6) -0.0017(5) 0.0005(6)
C9 0.0203(7) 0.0264(7) 0.0236(7) -0.0012(6) -0.0023(6) 0.0006(6)
C10 0.0239(7) 0.0316(8) 0.0244(7) -0.0027(6) -0.0059(6) 0.0012(6)
C11 0.0214(7) 0.0329(8) 0.0328(8) -0.0047(7) -0.0069(6) -0.0029(6)
C12 0.0193(7) 0.0311(8) 0.0326(8) 0.0000(7) -0.0008(6) -0.0028(6)
C13 0.0199(7) 0.0253(7) 0.0247(7) -0.0008(6) -0.0013(5) 0.0003(6)
C14 0.0237(7) 0.0220(7) 0.0270(7) 0.0011(6) 0.0046(6) 0.0003(6)
C15 0.0255(8) 0.0300(8) 0.0358(9) 0.0003(7) 0.0042(6) -0.0049(6)
C16 0.0311(9) 0.0349(9) 0.0432(10) 0.0024(8) 0.0117(7) -0.0098(7)
C17 0.0419(10) 0.0389(10) 0.0340(9) 0.0075(8) 0.0123(8) -0.0088(8)
C18 0.0355(9) 0.0310(8) 0.0271(8) 0.0041(7) 0.0046(7) -0.0034(7)
C19 0.0233(7) 0.0224(7) 0.0279(8) 0.0015(6) 0.0041(6) -0.0013(6)
C20 0.0202(7) 0.0242(7) 0.0219(7) -0.0007(6) 0.0001(5) -0.0003(6)
C21 0.0236(7) 0.0276(8) 0.0176(7) 0.0016(6) 0.0002(5) -0.0025(6)
C22 0.0294(8) 0.0260(8) 0.0241(7) 0.0035(6) -0.0013(6) -0.0021(6)
C23 0.0354(9) 0.0243(8) 0.0394(9) -0.0005(7) -0.0070(7) -0.0007(7)
C24 0.0314(8) 0.0295(8) 0.0318(8) 0.0054(7) -0.0058(7) 0.0008(7)
C25 0.0304(8) 0.0377(9) 0.0245(8) 0.0054(7) -0.0053(6) -0.0063(7)
C26 0.0424(11) 0.0455(11) 0.0429(11) 0.0065(9) -0.0200(9) -0.0082(9)
C27 0.0339(8) 0.0316(8) 0.0210(7) -0.0030(6) 0.0004(6) -0.0081(7)
C28 0.0272(7) 0.0292(8) 0.0196(7) -0.0025(6) 0.0041(6) -0.0019(6)
C29 0.0360(9) 0.0325(9) 0.0365(9) -0.0096(7) -0.0001(7) 0.0038(7)
C30 0.0219(7) 0.0299(8) 0.0169(6) 0.0012(6) 0.0008(5) -0.0041(6)
C31 0.0251(7) 0.0288(8) 0.0201(7) 0.0023(6) 0.0016(6) -0.0028(6)
C32 0.0299(8) 0.0298(8) 0.0375(9) -0.0029(7) 0.0003(7) 0.0001(7)
C33 0.0286(8) 0.0304(8) 0.0221(7) 0.0001(6) 0.0003(6) -0.0056(6)
C34 0.0249(7) 0.0354(9) 0.0202(7) 0.0051(6) -0.0002(6) -0.0053(6)
C35 0.0268(8) 0.0442(10) 0.0295(8) 0.0038(7) -0.0036(6) -0.0067(7)
C36 0.0245(7) 0.0345(9) 0.0238(7) 0.0028(6) 0.0018(6) 0.0012(6)
C37 0.0272(8) 0.0296(8) 0.0202(7) 0.0007(6) 0.0031(6) -0.0024(6)
C38 0.0315(8) 0.0320(9) 0.0311(8) -0.0043(7) 0.0036(7) -0.0005(7)
C39 0.0212(7) 0.0278(8) 0.0202(7) 0.0015(6) -0.0006(5) -0.0019(6)
C40 0.0244(7) 0.0276(8) 0.0272(8) -0.0004(6) -0.0022(6) -0.0032(6)
C41 0.0299(9) 0.0297(9) 0.0506(11) -0.0101(8) -0.0112(8) -0.0019(7)
C42 0.0311(8) 0.0251(8) 0.0332(8) -0.0028(6) -0.0025(7) -0.0003(6)
C43 0.0265(8) 0.0304(8) 0.0305(8) 0.0030(7) -0.0019(6) 0.0026(6)
C44 0.0300(9) 0.0362(9) 0.0432(10) -0.0005(8) -0.0066(7) 0.0053(7)
C45 0.0227(7) 0.0327(8) 0.0267(8) 0.0007(6) -0.0049(6) -0.0031(6)
C46 0.0228(7) 0.0284(8) 0.0210(7) 0.0005(6) -0.0007(5) -0.0027(6)
C47 0.0234(7) 0.0302(8) 0.0225(7) -0.0022(6) -0.0022(6) -0.0044(6)
C48 0.0309(8) 0.0353(9) 0.0325(9) -0.0003(7) -0.0009(7) -0.0004(7)
C49 0.0559(13) 0.0375(11) 0.0705(16) -0.0110(11) 0.0000(11) 0.0117(10)

loop_
_atom_type_symbol
_atom_type_description
_atom_type_scat_dispersion_real
_atom_type_scat_dispersion_imag
_atom_type_scat_source
C C 0.0033 0.0016 'International Tables Vol C Tables 4.2.6.8 and 6.1.1.4'
H H 0.0000 0.0000 'International Tables Vol C Tables 4.2.6.8 and 6.1.1.4'
D D 0.0000 0.0000 'International Tables Vol C Tables 4.2.6.8 and 6.1.1.4'
Fe Fe 0.3463 0.8444 'International Tables Vol C Tables 4.2.6.8 and 6.1.1.4'
N N 0.0061 0.0033 'International Tables Vol C Tables 4.2.6.8 and 6.1.1.4'

loop_
_exptl_crystal_face_index_h
_exptl_crystal_face_index_k
_exptl_crystal_face_index_l
_exptl_crystal_face_perp_dist
0.00 -1.00 0.00 0.0130
0.00 1.00 0.00 0.0390
2.00 1.00 -2.00 0.0870
-1.00 -1.00 2.00 0.0370
1.00 -1.00 2.00 0.0780
-2.00 1.00 -2.00 0.0890
-1.00 1.00 2.00 0.0400
1.00 0.00 1.00 0.0800

loop_
_geom_angle_atom_site_label_1
_geom_angle_atom_site_label_2
_geom_angle_atom_site_label_3
_geom_angle
_geom_angle_site_symmetry_1
_geom_angle_site_symmetry_3
_geom_angle_publ_flag
N5 Fe1 C39 161.65(6) . . ?
C1 Fe1 N5 95.19(6) . . ?
C1 Fe1 C39 88.06(6) . . ?
C8 Fe1 N5 94.95(6) . . ?
C8 Fe1 C1 80.20(7) . . ?
C8 Fe1 C20 80.52(7) . . ?
C8 Fe1 C39 103.40(7) . . ?
C20 Fe1 N5 90.80(6) . . ?
C20 Fe1 C1 160.22(6) . . ?
C20 Fe1 C39 92.17(6) . . ?
C1 N1 C2 111.72(12) . . ?
C1 N1 C30 126.45(12) . . ?
C2 N1 C30 121.81(12) . . ?
C1 N2 C9 114.27(12) . . ?
C7 N2 C1 112.07(12) . . ?
C7 N2 C9 133.60(13) . . ?
C14 N3 C13 133.26(13) . . ?
C14 N3 C20 112.34(13) . . ?
C20 N3 C13 114.40(12) . . ?
C19 N4 C21 122.55(13) . . ?
C20 N4 C19 111.38(12) . . ?
C20 N4 C21 125.53(12) . . ?
C48 N5 Fe1 177.53(14) . . ?
N1 C1 Fe1 141.39(11) . . ?
N1 C1 N2 103.54(12) . . ?
N2 C1 Fe1 115.07(10) . . ?
C3 C2 N1 130.65(15) . . ?
C3 C2 C7 122.41(14) . . ?
C7 C2 N1 106.90(13) . . ?
C2 C3 H3 121.5 . . ?
C2 C3 C4 116.90(16) . . ?
C4 C3 H3 121.5 . . ?
C3 C4 H4 119.4 . . ?
C5 C4 C3 121.16(16) . . ?
C5 C4 H4 119.4 . . ?
C4 C5 H5 119.1 . . ?
C6 C5 C4 121.81(15) . . ?
C6 C5 H5 119.1 . . ?
C5 C6 H6 121.5 . . ?
C5 C6 C7 117.04(15) . . ?
C7 C6 H6 121.5 . . ?
N2 C7 C2 105.72(13) . . ?
N2 C7 C6 133.56(15) . . ?
C6 C7 C2 120.61(15) . . ?
C9 C8 Fe1 121.32(12) . . ?
C9 C8 C13 117.65(14) . . ?
C13 C8 Fe1 120.89(12) . . ?
C8 C9 N2 108.99(13) . . ?
C8 C9 C10 122.40(15) . . ?
C10 C9 N2 128.37(14) . . ?
C9 C10 H10 121.1 . . ?
C9 C10 C11 117.76(15) . . ?
C11 C10 H10 121.1 . . ?
C10 C11 H11 119.0 . . ?
C12 C11 C10 121.94(14) . . ?
C12 C11 H11 119.0 . . ?
C11 C12 H12 121.1 . . ?
C13 C12 C11 117.84(15) . . ?
C13 C12 H12 121.1 . . ?
C8 C13 N3 108.74(13) . . ?
C12 C13 N3 128.68(14) . . ?
C12 C13 C8 122.29(15) . . ?
N3 C14 C15 133.05(15) . . ?
N3 C14 C19 105.60(13) . . ?
C15 C14 C19 121.23(15) . . ?
C14 C15 H15 121.5 . . ?
C16 C15 C14 117.06(16) . . ?
C16 C15 H15 121.5 . . ?
C15 C16 H16 119.2 . . ?
C15 C16 C17 121.61(16) . . ?
C17 C16 H16 119.2 . . ?
C16 C17 H17 119.2 . . ?
C16 C17 C18 121.55(16) . . ?
C18 C17 H17 119.2 . . ?
C17 C18 H18 121.7 . . ?
C19 C18 C17 116.65(16) . . ?
C19 C18 H18 121.7 . . ?
C14 C19 N4 107.02(13) . . ?
C18 C19 N4 131.04(15) . . ?
C18 C19 C14 121.88(15) . . ?
N3 C20 Fe1 115.17(10) . . ?
N4 C20 Fe1 141.00(11) . . ?
N4 C20 N3 103.62(12) . . ?
C22 C21 N4 117.69(14) . . ?
C28 C21 N4 120.33(14) . . ?
C28 C21 C22 121.95(14) . . ?
C21 C22 C23 121.53(14) . . ?
C24 C22 C21 118.04(15) . . ?
C24 C22 C23 120.43(15) . . ?
C22 C23 H23A 109.5 . . ?
C22 C23 H23B 109.5 . . ?
C22 C23 H23C 109.5 . . ?
H23A C23 H23B 109.5 . . ?
H23A C23 H23C 109.5 . . ?
H23B C23 H23C 109.5 . . ?
C22 C24 H24 119.0 . . ?
C22 C24 C25 121.98(16) . . ?
C25 C24 H24 119.0 . . ?
C24 C25 C26 120.53(17) . . ?
C27 C25 C24 118.35(15) . . ?
C27 C25 C26 121.11(16) . . ?
C25 C26 H26A 109.5 . . ?
C25 C26 H26B 109.5 . . ?
C25 C26 H26C 109.5 . . ?
H26A C26 H26B 109.5 . . ?
H26A C26 H26C 109.5 . . ?
H26B C26 H26C 109.5 . . ?
C25 C27 H27 119.0 . . ?
C25 C27 C28 121.91(15) . . ?
C28 C27 H27 119.0 . . ?
C21 C28 C27 117.76(15) . . ?
C21 C28 C29 122.35(14) . . ?
C27 C28 C29 119.87(15) . . ?
C28 C29 H29A 109.5 . . ?
C28 C29 H29B 109.5 . . ?
C28 C29 H29C 109.5 . . ?
H29A C29 H29B 109.5 . . ?
H29A C29 H29C 109.5 . . ?
H29B C29 H29C 109.5 . . ?
C31 C30 N1 119.06(14) . . ?
C31 C30 C37 122.20(14) . . ?
C37 C30 N1 118.68(14) . . ?
C30 C31 C32 121.34(14) . . ?
C30 C31 C33 117.79(15) . . ?
C33 C31 C32 120.85(15) . . ?
C31 C32 H32A 109.5 . . ?
C31 C32 H32B 109.5 . . ?
C31 C32 H32C 109.5 . . ?
H32A C32 H32B 109.5 . . ?
H32A C32 H32C 109.5 . . ?
H32B C32 H32C 109.5 . . ?
C31 C33 H33 119.1 . . ?
C34 C33 C31 121.81(15) . . ?
C34 C33 H33 119.1 . . ?
C33 C34 C35 121.06(16) . . ?
C33 C34 C36 118.43(15) . . ?
C36 C34 C35 120.50(15) . . ?
C34 C35 H35A 109.5 . . ?
C34 C35 H35B 109.5 . . ?
C34 C35 H35C 109.5 . . ?
H35A C35 H35B 109.5 . . ?
H35A C35 H35C 109.5 . . ?
H35B C35 H35C 109.5 . . ?
C34 C36 H36 119.0 . . ?
C34 C36 C37 122.10(15) . . ?
C37 C36 H36 119.0 . . ?
C30 C37 C38 121.49(14) . . ?
C36 C37 C30 117.67(15) . . ?
C36 C37 C38 120.83(15) . . ?
C37 C38 H38A 109.5 . . ?
C37 C38 H38B 109.5 . . ?
C37 C38 H38C 109.5 . . ?
H38A C38 H38B 109.5 . . ?
H38A C38 H38C 109.5 . . ?
H38B C38 H38C 109.5 . . ?
C40 C39 Fe1 137.11(12) . . ?
C46 C39 Fe1 105.77(11) . . ?
C46 C39 C40 117.10(14) . . ?
C39 C40 C41 122.23(14) . . ?
C42 C40 C39 119.83(14) . . ?
C42 C40 C41 117.92(15) . . ?
C40 C41 H41A 109.5 . . ?
C40 C41 H41B 109.5 . . ?
C40 C41 H41C 109.5 . . ?
H41A C41 H41B 109.5 . . ?
H41A C41 H41C 109.5 . . ?
H41B C41 H41C 109.5 . . ?
C40 C42 H42 118.6 . . ?
C43 C42 C40 122.77(15) . . ?
C43 C42 H42 118.6 . . ?
C42 C43 C44 120.47(16) . . ?
C45 C43 C42 117.32(15) . . ?
C45 C43 C44 122.12(15) . . ?
C43 C44 H44A 109.5 . . ?
C43 C44 H44B 109.5 . . ?
C43 C44 H44C 109.5 . . ?
H44A C44 H44B 109.5 . . ?
H44A C44 H44C 109.5 . . ?
H44B C44 H44C 109.5 . . ?
C43 C45 H45 119.6 . . ?
C46 C45 C43 120.70(14) . . ?
C46 C45 H45 119.6 . . ?
C39 C46 C47 118.17(14) . . ?
C45 C46 C39 122.24(15) . . ?
C45 C46 C47 119.57(14) . . ?
C46 C47 H47A 112.3(11) . . ?
C46 C47 H47B 114.2(12) . . ?
C46 C47 H47C 113.6(12) . . ?
H47A C47 H47B 107.7(16) . . ?
H47A C47 H47C 107.2(16) . . ?
H47B C47 H47C 101.0(17) . . ?
N5 C48 C49 178.7(2) . . ?
C48 C49 D49A 109.5 . . ?
C48 C49 D49B 109.5 . . ?
C48 C49 D49C 109.5 . . ?
D49A C49 D49B 109.5 . . ?
D49A C49 D49C 109.5 . . ?
D49B C49 D49C 109.5 . . ?

loop_
_geom_bond_atom_site_label_1
_geom_bond_atom_site_label_2
_geom_bond_distance
_geom_bond_site_symmetry_2
_geom_bond_publ_flag
Fe1 N5 1.9520(14) . ?
Fe1 C1 1.9361(15) . ?
Fe1 C8 1.8581(15) . ?
Fe1 C20 1.9229(15) . ?
Fe1 C39 1.9634(16) . ?
N1 C1 1.3729(19) . ?
N1 C2 1.3978(19) . ?
N1 C30 1.4407(19) . ?
N2 C1 1.3992(18) . ?
N2 C7 1.3886(19) . ?
N2 C9 1.415(2) . ?
N3 C13 1.4167(19) . ?
N3 C14 1.3864(19) . ?
N3 C20 1.3948(19) . ?
N4 C19 1.3992(19) . ?
N4 C20 1.3769(19) . ?
N4 C21 1.4389(19) . ?
N5 C48 1.147(2) . ?
C2 C3 1.380(2) . ?
C2 C7 1.395(2) . ?
C3 H3 0.9500 . ?
C3 C4 1.392(2) . ?
C4 H4 0.9500 . ?
C4 C5 1.391(3) . ?
C5 H5 0.9500 . ?
C5 C6 1.391(2) . ?
C6 H6 0.9500 . ?
C6 C7 1.394(2) . ?
C8 C9 1.391(2) . ?
C8 C13 1.394(2) . ?
C9 C10 1.392(2) . ?
C10 H10 0.9500 . ?
C10 C11 1.398(2) . ?
C11 H11 0.9500 . ?
C11 C12 1.395(2) . ?
C12 H12 0.9500 . ?
C12 C13 1.392(2) . ?
C14 C15 1.391(2) . ?
C14 C19 1.396(2) . ?
C15 H15 0.9500 . ?
C15 C16 1.386(2) . ?
C16 H16 0.9500 . ?
C16 C17 1.391(3) . ?
C17 H17 0.9500 . ?
C17 C18 1.396(2) . ?
C18 H18 0.9500 . ?
C18 C19 1.384(2) . ?
C21 C22 1.395(2) . ?
C21 C28 1.395(2) . ?
C22 C23 1.506(2) . ?
C22 C24 1.389(2) . ?
C23 H23A 0.9800 . ?
C23 H23B 0.9800 . ?
C23 H23C 0.9800 . ?
C24 H24 0.9500 . ?
C24 C25 1.391(2) . ?
C25 C26 1.511(2) . ?
C25 C27 1.387(3) . ?
C26 H26A 0.9800 . ?
C26 H26B 0.9800 . ?
C26 H26C 0.9800 . ?
C27 H27 0.9500 . ?
C27 C28 1.398(2) . ?
C28 C29 1.506(2) . ?
C29 H29A 0.9800 . ?
C29 H29B 0.9800 . ?
C29 H29C 0.9800 . ?
C30 C31 1.395(2) . ?
C30 C37 1.395(2) . ?
C31 C32 1.503(2) . ?
C31 C33 1.398(2) . ?
C32 H32A 0.9800 . ?
C32 H32B 0.9800 . ?
C32 H32C 0.9800 . ?
C33 H33 0.9500 . ?
C33 C34 1.388(2) . ?
C34 C35 1.513(2) . ?
C34 C36 1.388(2) . ?
C35 H35A 0.9800 . ?
C35 H35B 0.9800 . ?
C35 H35C 0.9800 . ?
C36 H36 0.9500 . ?
C36 C37 1.394(2) . ?
C37 C38 1.507(2) . ?
C38 H38A 0.9800 . ?
C38 H38B 0.9800 . ?
C38 H38C 0.9800 . ?
C39 C40 1.409(2) . ?
C39 C46 1.405(2) . ?
C40 C41 1.513(2) . ?
C40 C42 1.397(2) . ?
C41 H41A 0.9800 . ?
C41 H41B 0.9800 . ?
C41 H41C 0.9800 . ?
C42 H42 0.9500 . ?
C42 C43 1.395(2) . ?
C43 C44 1.510(2) . ?
C43 C45 1.393(2) . ?
C44 H44A 0.9800 . ?
C44 H44B 0.9800 . ?
C44 H44C 0.9800 . ?
C45 H45 0.9500 . ?
C45 C46 1.392(2) . ?
C46 C47 1.513(2) . ?
C47 H47A 0.97(2) . ?
C47 H47B 1.01(2) . ?
C47 H47C 0.97(2) . ?
C48 C49 1.462(3) . ?
C49 D49A 0.9800 . ?
C49 D49B 0.9800 . ?
C49 D49C 0.9800 . ?

loop_
_geom_torsion_atom_site_label_1
_geom_torsion_atom_site_label_2
_geom_torsion_atom_site_label_3
_geom_torsion_atom_site_label_4
_geom_torsion
_geom_torsion_site_symmetry_1
_geom_torsion_site_symmetry_2
_geom_torsion_site_symmetry_3
_geom_torsion_site_symmetry_4
_geom_torsion_publ_flag
Fe1 C8 C9 N2 2.85(18) . . . . ?
Fe1 C8 C9 C10 -171.87(12) . . . . ?
Fe1 C8 C13 N3 -2.29(18) . . . . ?
Fe1 C8 C13 C12 172.06(12) . . . . ?
Fe1 C39 C40 C41 1.7(3) . . . . ?
Fe1 C39 C40 C42 -176.70(13) . . . . ?
Fe1 C39 C46 C45 177.55(13) . . . . ?
Fe1 C39 C46 C47 -0.82(16) . . . . ?
N1 C2 C3 C4 176.91(16) . . . . ?
N1 C2 C7 N2 1.35(17) . . . . ?
N1 C2 C7 C6 -175.32(14) . . . . ?
N1 C30 C31 C32 -4.3(2) . . . . ?
N1 C30 C31 C33 177.06(13) . . . . ?
N1 C30 C37 C36 -177.08(13) . . . . ?
N1 C30 C37 C38 2.4(2) . . . . ?
N2 C9 C10 C11 -175.48(15) . . . . ?
N3 C14 C15 C16 176.41(17) . . . . ?
N3 C14 C19 N4 -0.76(17) . . . . ?
N3 C14 C19 C18 -178.06(15) . . . . ?
N4 C21 C22 C23 -1.7(2) . . . . ?
N4 C21 C22 C24 178.81(14) . . . . ?
N4 C21 C28 C27 -177.71(13) . . . . ?
N4 C21 C28 C29 3.8(2) . . . . ?
N5 Fe1 C8 C9 -94.98(13) . . . . ?
N5 Fe1 C8 C13 89.33(13) . . . . ?
C1 Fe1 C8 C9 -0.56(13) . . . . ?
C1 Fe1 C8 C13 -176.25(14) . . . . ?
C1 N1 C2 C3 -177.85(17) . . . . ?
C1 N1 C2 C7 0.07(18) . . . . ?
C1 N1 C30 C31 83.3(2) . . . . ?
C1 N1 C30 C37 -99.62(18) . . . . ?
C1 N2 C7 C2 -2.36(17) . . . . ?
C1 N2 C7 C6 173.69(17) . . . . ?
C1 N2 C9 C8 -4.31(18) . . . . ?
C1 N2 C9 C10 170.02(16) . . . . ?
C2 N1 C1 Fe1 179.57(14) . . . . ?
C2 N1 C1 N2 -1.44(17) . . . . ?
C2 N1 C30 C31 -98.46(17) . . . . ?
C2 N1 C30 C37 78.60(19) . . . . ?
C2 C3 C4 C5 -1.3(3) . . . . ?
C3 C2 C7 N2 179.49(15) . . . . ?
C3 C2 C7 C6 2.8(2) . . . . ?
C3 C4 C5 C6 1.3(3) . . . . ?
C4 C5 C6 C7 0.7(2) . . . . ?
C5 C6 C7 N2 -178.30(16) . . . . ?
C5 C6 C7 C2 -2.7(2) . . . . ?
C7 N2 C1 Fe1 -178.34(10) . . . . ?
C7 N2 C1 N1 2.36(17) . . . . ?
C7 N2 C9 C8 178.90(16) . . . . ?
C7 N2 C9 C10 -6.8(3) . . . . ?
C7 C2 C3 C4 -0.7(2) . . . . ?
C8 C9 C10 C11 -1.8(2) . . . . ?
C9 N2 C1 Fe1 4.16(17) . . . . ?
C9 N2 C1 N1 -175.14(13) . . . . ?
C9 N2 C7 C2 174.49(16) . . . . ?
C9 N2 C7 C6 -9.5(3) . . . . ?
C9 C8 C13 N3 -178.13(13) . . . . ?
C9 C8 C13 C12 -3.8(2) . . . . ?
C9 C10 C11 C12 -0.6(2) . . . . ?
C10 C11 C12 C13 0.7(3) . . . . ?
C11 C12 C13 N3 174.66(15) . . . . ?
C11 C12 C13 C8 1.5(2) . . . . ?
C13 N3 C14 C15 5.5(3) . . . . ?
C13 N3 C14 C19 -178.65(16) . . . . ?
C13 N3 C20 Fe1 -5.97(17) . . . . ?
C13 N3 C20 N4 178.17(12) . . . . ?
C13 C8 C9 N2 178.68(13) . . . . ?
C13 C8 C9 C10 4.0(2) . . . . ?
C14 N3 C13 C8 -174.24(16) . . . . ?
C14 N3 C13 C12 11.9(3) . . . . ?
C14 N3 C20 Fe1 173.53(10) . . . . ?
C14 N3 C20 N4 -2.33(17) . . . . ?
C14 C15 C16 C17 0.4(3) . . . . ?
C15 C14 C19 N4 175.71(14) . . . . ?
C15 C14 C19 C18 -1.6(2) . . . . ?
C15 C16 C17 C18 -1.3(3) . . . . ?
C16 C17 C18 C19 0.8(3) . . . . ?
C17 C18 C19 N4 -175.96(17) . . . . ?
C17 C18 C19 C14 0.6(3) . . . . ?
C19 N4 C20 Fe1 -172.24(14) . . . . ?
C19 N4 C20 N3 1.80(16) . . . . ?
C19 N4 C21 C22 -81.21(19) . . . . ?
C19 N4 C21 C28 97.00(18) . . . . ?
C19 C14 C15 C16 1.1(2) . . . . ?
C20 Fe1 C8 C9 175.03(14) . . . . ?
C20 Fe1 C8 C13 -0.66(13) . . . . ?
C20 N3 C13 C8 5.13(18) . . . . ?
C20 N3 C13 C12 -168.75(16) . . . . ?
C20 N3 C14 C15 -173.90(17) . . . . ?
C20 N3 C14 C19 1.97(17) . . . . ?
C20 N4 C19 C14 -0.68(17) . . . . ?
C20 N4 C19 C18 176.28(17) . . . . ?
C20 N4 C21 C22 89.57(19) . . . . ?
C20 N4 C21 C28 -92.22(19) . . . . ?
C21 N4 C19 C14 171.27(13) . . . . ?
C21 N4 C19 C18 -11.8(3) . . . . ?
C21 N4 C20 Fe1 16.1(3) . . . . ?
C21 N4 C20 N3 -169.87(14) . . . . ?
C21 C22 C24 C25 -1.3(3) . . . . ?
C22 C21 C28 C27 0.4(2) . . . . ?
C22 C21 C28 C29 -178.07(15) . . . . ?
C22 C24 C25 C26 179.73(17) . . . . ?
C22 C24 C25 C27 0.9(3) . . . . ?
C23 C22 C24 C25 179.25(16) . . . . ?
C24 C25 C27 C28 0.3(3) . . . . ?
C25 C27 C28 C21 -0.9(2) . . . . ?
C25 C27 C28 C29 177.65(16) . . . . ?
C26 C25 C27 C28 -178.60(16) . . . . ?
C28 C21 C22 C23 -179.92(15) . . . . ?
C28 C21 C22 C24 0.6(2) . . . . ?
C30 N1 C1 Fe1 -2.1(3) . . . . ?
C30 N1 C1 N2 176.93(14) . . . . ?
C30 N1 C2 C3 3.7(3) . . . . ?
C30 N1 C2 C7 -178.38(14) . . . . ?
C30 C31 C33 C34 -0.5(2) . . . . ?
C31 C30 C37 C36 -0.1(2) . . . . ?
C31 C30 C37 C38 179.41(15) . . . . ?
C31 C33 C34 C35 -177.37(15) . . . . ?
C31 C33 C34 C36 0.9(2) . . . . ?
C32 C31 C33 C34 -179.20(15) . . . . ?
C33 C34 C36 C37 -1.0(2) . . . . ?
C34 C36 C37 C30 0.6(2) . . . . ?
C34 C36 C37 C38 -178.97(15) . . . . ?
C35 C34 C36 C37 177.36(15) . . . . ?
C37 C30 C31 C32 178.77(15) . . . . ?
C37 C30 C31 C33 0.1(2) . . . . ?
C39 Fe1 C8 C9 85.05(14) . . . . ?
C39 Fe1 C8 C13 -90.64(13) . . . . ?
C39 C40 C42 C43 -0.2(3) . . . . ?
C40 C39 C46 C45 -1.0(2) . . . . ?
C40 C39 C46 C47 -179.41(14) . . . . ?
C40 C42 C43 C44 175.44(16) . . . . ?
C40 C42 C43 C45 -1.3(3) . . . . ?
C41 C40 C42 C43 -178.64(17) . . . . ?
C42 C43 C45 C46 1.6(2) . . . . ?
C43 C45 C46 C39 -0.4(2) . . . . ?
C43 C45 C46 C47 177.94(15) . . . . ?
C44 C43 C45 C46 -175.12(16) . . . . ?
C46 C39 C40 C41 179.72(15) . . . . ?
C46 C39 C40 C42 1.3(2) . . . . ?
